data_1555722
loop_
_publ_author_name
'Taylor, Scott D.'
'Lohani, Chuda Raj'

_publ_section_title
;
 A Fresh Look at the Staudinger Reaction on Azido Esters: Formation of
 2H-1,2,3-Triazol-4-ols from \a-Azido Esters Using Trialkyl Phosphines.
;
_journal_issue 17
_journal_name_full 'Organic letters'
_journal_page_first 4412
_journal_page_last 4415
_journal_paper_doi 10.1021/acs.orglett.6b02204
_journal_volume 18
_journal_year 2016
_chemical_formula_moiety 'C9 H9 N3 O'
_chemical_formula_sum 'C9 H9 N3 O'
_chemical_formula_weight 175.19
_space_group_crystal_system monoclinic
_space_group_IT_number 14
_space_group_name_Hall '-P 2ybc'
_space_group_name_H-M_alt 'P 1 21/c 1'
_atom_sites_solution_hydrogens mixed
_audit_creation_method SHELXL-2014
_cell_angle_alpha 90
_cell_angle_beta 92.611(13)
_cell_angle_gamma 90
_cell_formula_units_Z 4
_cell_length_a 17.673(3)
_cell_length_b 5.8274(8)
_cell_length_c 8.4242(14)
_cell_measurement_reflns_used 543
_cell_measurement_temperature 296(2)
_cell_measurement_theta_max 30
_cell_measurement_theta_min 1.5
_cell_volume 866.7(2)
_computing_cell_refinement 'SMART, 'Bruker APEX II'
_computing_data_collection 'Bruker SMART APEX II'
_computing_data_reduction 'SAINT, 'Bruker APEX II'
_computing_molecular_graphics Mercury
_computing_structure_refinement 'SHELXL-2014 (Sheldrick, 2014)'
_computing_structure_solution 'SHELXL-2014 (Sheldrick, 2014)'
_diffrn_ambient_temperature 296(2)
_diffrn_measured_fraction_theta_full 0.999
_diffrn_measured_fraction_theta_max 0.999
_diffrn_measurement_device_type 'BRUKER SMART APEX II'
_diffrn_measurement_method 'Omega scan'
_diffrn_radiation_monochromator graphite
_diffrn_radiation_source 'fine-focus sealed tube'
_diffrn_radiation_type MoK\a
_diffrn_radiation_wavelength 0.71073
_diffrn_reflns_av_R_equivalents 0.0603
_diffrn_reflns_av_unetI/netI 0.0642
_diffrn_reflns_Laue_measured_fraction_full 0.999
_diffrn_reflns_Laue_measured_fraction_max 0.999
_diffrn_reflns_limit_h_max 21
_diffrn_reflns_limit_h_min 0
_diffrn_reflns_limit_k_max 7
_diffrn_reflns_limit_k_min -7
_diffrn_reflns_limit_l_max 10
_diffrn_reflns_limit_l_min -10
_diffrn_reflns_number 3159
_diffrn_reflns_point_group_measured_fraction_full 0.999
_diffrn_reflns_point_group_measured_fraction_max 0.999
_diffrn_reflns_theta_full 25.242
_diffrn_reflns_theta_max 25.986
_diffrn_reflns_theta_min 2.307
_diffrn_standards_decay_% 0
_diffrn_standards_interval_time 4.5
_diffrn_standards_number 3
_exptl_absorpt_coefficient_mu 0.092
_exptl_absorpt_correction_T_max 0.7460
_exptl_absorpt_correction_T_min 0.5161
_exptl_absorpt_correction_type multi-scan
_exptl_absorpt_process_details SADABS
_exptl_crystal_colour colourless'
_exptl_crystal_density_diffrn 1.343
_exptl_crystal_description plate
_exptl_crystal_F_000 368
_exptl_crystal_size_max 0.250
_exptl_crystal_size_mid 0.070
_exptl_crystal_size_min 0.005
_refine_diff_density_max 0.195
_refine_diff_density_min -0.230
_refine_diff_density_rms 0.050
_refine_ls_extinction_coef 0.009(2)
_refine_ls_extinction_expression Fc^*^=kFc[1+0.001xFc^2^\l^3^/sin(2\q)]^-1/4^
_refine_ls_extinction_method SHELXL
_refine_ls_goodness_of_fit_ref 1.223
_refine_ls_hydrogen_treatment mixed
_refine_ls_matrix_type full
_refine_ls_number_parameters 126
_refine_ls_number_reflns 1703
_refine_ls_number_restraints 0
_refine_ls_restrained_S_all 1.223
_refine_ls_R_factor_all 0.1016
_refine_ls_R_factor_gt 0.0558
_refine_ls_shift/su_max 0.000
_refine_ls_shift/su_mean 0.000
_refine_ls_structure_factor_coef Fsqd
_refine_ls_weighting_details 'w=1/[\s^2^(Fo^2^)+(0.0175P)^2^+0.2005P] where P=(Fo^2^+2Fc^2^)/3'
_refine_ls_weighting_scheme calc
_refine_ls_wR_factor_gt 0.1033
_refine_ls_wR_factor_ref 0.1121
_reflns_Friedel_coverage 0.000
_reflns_number_gt 1051
_reflns_number_total 1703
_reflns_threshold_expression 'I > 2\s(I)'
_cod_data_source_file ol6b02204_si_002.cif
_cod_data_source_block twin4a
_cod_original_sg_symbol_H-M 'P 21/c'
_cod_database_code 1555722
_shelx_space_group_comment
;
The symmetry employed for this shelxl refinement is uniquely defined
by the following loop, which should always be used as a source of
symmetry information in preference to the above space-group names.
They are only intended as comments.
;
_shelx_estimated_absorpt_t_min 0.977
_shelx_estimated_absorpt_t_max 1.000
_shelxl_version_number 2014-3

loop_
_space_group_symop_operation_xyz
'x, y, z'
'-x, y+1/2, -z+1/2'
'-x, -y, -z'
'x, -y-1/2, z-1/2'

loop_
_atom_site_label
_atom_site_type_symbol
_atom_site_fract_x
_atom_site_fract_y
_atom_site_fract_z
_atom_site_U_iso_or_equiv
_atom_site_adp_type
_atom_site_occupancy
_atom_site_site_symmetry_order
_atom_site_calc_flag
_atom_site_refinement_flags_posn
_atom_site_refinement_flags_adp
O1 O 0.14039(10) 0.4604(3) 0.0099(2) 0.0502(5) Uani 1 1 d . .
H1A H 0.1198(14) 0.610(5) 0.054(3) 0.060 Uiso 1 1 d . U
N1 N 0.05536(10) 0.2384(3) 0.1547(2) 0.0389(5) Uani 1 1 d . .
N2 N 0.04919(11) 0.0111(4) 0.1695(3) 0.0402(5) Uani 1 1 d . .
H2A H 0.0185(13) -0.060(4) 0.237(3) 0.048 Uiso 1 1 d . U
N3 N 0.09885(10) -0.1090(3) 0.0914(2) 0.0388(5) Uani 1 1 d . .
C1 C 0.11338(12) 0.2611(4) 0.0595(3) 0.0351(6) Uani 1 1 d . .
C2 C 0.14085(12) 0.0470(4) 0.0203(3) 0.0342(6) Uani 1 1 d . .
C3 C 0.20498(12) -0.0126(4) -0.0828(3) 0.0410(7) Uani 1 1 d . .
H3B H 0.2045 0.0920 -0.1724 0.049 Uiso 1 1 calc R U
H3C H 0.1972 -0.1665 -0.1243 0.049 Uiso 1 1 calc R U
C4 C 0.28230(13) -0.0013(4) 0.0043(3) 0.0381(6) Uani 1 1 d . .
C5 C 0.30640(15) -0.1754(5) 0.1037(3) 0.0534(8) Uani 1 1 d . .
H5A H 0.2745 -0.2994 0.1196 0.064 Uiso 1 1 calc R U
C6 C 0.37741(16) -0.1704(6) 0.1813(4) 0.0682(10) Uani 1 1 d . .
H6A H 0.3929 -0.2890 0.2491 0.082 Uiso 1 1 calc R U
C7 C 0.42409(16) 0.0116(7) 0.1564(4) 0.0737(10) Uani 1 1 d . .
H7A H 0.4718 0.0165 0.2074 0.088 Uiso 1 1 calc R U
C8 C 0.40154(17) 0.1856(6) 0.0578(4) 0.0745(10) Uani 1 1 d . .
H8A H 0.4339 0.3082 0.0412 0.089 Uiso 1 1 calc R U
C9 C 0.32952(15) 0.1806(5) -0.0187(4) 0.0577(8) Uani 1 1 d . .
H9A H 0.3138 0.3007 -0.0851 0.069 Uiso 1 1 calc R U

loop_
_atom_site_aniso_label
_atom_site_aniso_U_11
_atom_site_aniso_U_22
_atom_site_aniso_U_33
_atom_site_aniso_U_23
_atom_site_aniso_U_13
_atom_site_aniso_U_12
O1 0.0454(11) 0.0306(11) 0.0762(13) 0.0006(9) 0.0214(9) -0.0040(9)
N1 0.0247(10) 0.0330(12) 0.0596(13) -0.0025(11) 0.0084(10) -0.0005(10)
N2 0.0252(11) 0.0331(12) 0.0631(14) -0.0005(11) 0.0110(10) -0.0027(10)
N3 0.0258(10) 0.0319(12) 0.0590(13) -0.0020(10) 0.0061(10) 0.0020(10)
C1 0.0240(12) 0.0333(14) 0.0480(14) 0.0002(12) 0.0043(11) -0.0028(12)
C2 0.0238(12) 0.0349(14) 0.0442(15) -0.0008(11) 0.0031(11) 0.0012(11)
C3 0.0311(13) 0.0431(16) 0.0498(15) -0.0046(12) 0.0128(11) 0.0028(12)
C4 0.0264(13) 0.0377(15) 0.0515(15) -0.0034(13) 0.0160(11) 0.0025(12)
C5 0.0311(15) 0.0538(19) 0.0762(19) 0.0134(15) 0.0136(14) 0.0023(13)
C6 0.0419(18) 0.083(3) 0.080(2) 0.0169(19) 0.0076(16) 0.0164(17)
C7 0.0295(16) 0.103(3) 0.089(2) -0.004(2) 0.0029(16) 0.0010(19)
C8 0.0385(18) 0.072(3) 0.114(3) -0.001(2) 0.0094(19) -0.0203(17)
C9 0.0424(17) 0.0480(19) 0.083(2) 0.0071(15) 0.0116(15) -0.0054(14)

loop_
_atom_type_symbol
_atom_type_description
_atom_type_scat_dispersion_real
_atom_type_scat_dispersion_imag
_atom_type_scat_source
C C 0.0033 0.0016 'International Tables Vol C Tables 4.2.6.8 and 6.1.1.4'
H H 0.0000 0.0000 'International Tables Vol C Tables 4.2.6.8 and 6.1.1.4'
N N 0.0061 0.0033 'International Tables Vol C Tables 4.2.6.8 and 6.1.1.4'
O O 0.0106 0.0060 'International Tables Vol C Tables 4.2.6.8 and 6.1.1.4'

loop_
_geom_angle_atom_site_label_1
_geom_angle_atom_site_label_2
_geom_angle_atom_site_label_3
_geom_angle
C1 O1 H1A 119.3(14)
N2 N1 C1 102.84(19)
N3 N2 N1 114.85(19)
N3 N2 H2A 119.9(16)
N1 N2 H2A 124.8(16)
N2 N3 C2 104.96(19)
O1 C1 N1 124.8(2)
O1 C1 C2 125.25(19)
N1 C1 C2 109.9(2)
N3 C2 C1 107.40(19)
N3 C2 C3 123.6(2)
C1 C2 C3 129.0(2)
C2 C3 C4 113.33(19)
C2 C3 H3B 108.9
C4 C3 H3B 108.9
C2 C3 H3C 108.9
C4 C3 H3C 108.9
H3B C3 H3C 107.7
C9 C4 C5 119.0(2)
C9 C4 C3 120.3(2)
C5 C4 C3 120.6(2)
C4 C5 C6 121.4(3)
C4 C5 H5A 119.3
C6 C5 H5A 119.3
C7 C6 C5 118.9(3)
C7 C6 H6A 120.5
C5 C6 H6A 120.5
C8 C7 C6 120.7(3)
C8 C7 H7A 119.6
C6 C7 H7A 119.6
C7 C8 C9 120.0(3)
C7 C8 H8A 120.0
C9 C8 H8A 120.0
C4 C9 C8 119.9(3)
C4 C9 H9A 120.1
C8 C9 H9A 120.1

loop_
_geom_bond_atom_site_label_1
_geom_bond_atom_site_label_2
_geom_bond_distance
O1 C1 1.330(3)
O1 H1A 1.02(3)
N1 N2 1.335(3)
N1 C1 1.337(3)
N2 N3 1.321(3)
N2 H2A 0.90(2)
N3 C2 1.333(3)
C1 C2 1.384(3)
C2 C3 1.500(3)
C3 C4 1.523(3)
C3 H3B 0.9700
C3 H3C 0.9700
C4 C9 1.368(3)
C4 C5 1.371(3)
C5 C6 1.388(4)
C5 H5A 0.9300
C6 C7 1.366(4)
C6 H6A 0.9300
C7 C8 1.359(4)
C7 H7A 0.9300
C8 C9 1.401(4)
C8 H8A 0.9300
C9 H9A 0.9300
